data_4509348
loop_
_publ_author_name
'Barron, Paul M.'
'Son, Hyun-Tak'
'Hu, Chunhua'
'Choe, Wonyoung'

_publ_section_title
;
 Highly Tunable Heterometallic Frameworks Constructed from Paddle-Wheel
 Units and Metalloporphyrins
;
_journal_issue 4
_journal_name_full 'Crystal Growth &amp; Design'
_journal_page_first 1960
_journal_paper_doi 10.1021/cg801267m
_journal_volume 9
_journal_year 2009
_chemical_formula_moiety 'C58 H32 N6 O9 V Zn2'
_chemical_formula_sum 'C58 H32 N6 O9 V Zn2'
_chemical_formula_weight 1138.58
_chemical_name_systematic
; 
 ? 
;
_space_group_IT_number 123
_symmetry_cell_setting tetragonal
_symmetry_space_group_name_Hall '-P 4 2'
_symmetry_space_group_name_H-M 'P 4/m m m'
_atom_sites_solution_hydrogens geom
_atom_sites_solution_primary direct
_atom_sites_solution_secondary difmap
_audit_creation_method SHELXTL
_cell_angle_alpha 90.00
_cell_angle_beta 90.00
_cell_angle_gamma 90.00
_cell_formula_units_Z 1
_cell_length_a 16.6901(4)
_cell_length_b 16.6901(4)
_cell_length_c 14.0567(7)
_cell_measurement_reflns_used 9037
_cell_measurement_temperature 297(2)
_cell_measurement_theta_max 25.74
_cell_measurement_theta_min 2.25
_cell_volume 3915.6(2)
_computing_cell_refinement 'SAINT+ (Bruker, 2003)'
_computing_data_collection 'SMART (Bruker, 2005)'
_computing_data_reduction SAINT+
_computing_publication_material SHELXTL
_computing_structure_refinement SHELXTL
_computing_structure_solution 'SHELXTL (Sheldrick, 2008)'
_diffrn_ambient_temperature 297(2)
_diffrn_measured_fraction_theta_full 1.000
_diffrn_measured_fraction_theta_max 1.000
_diffrn_measurement_device_type 'Bruker SMART Apex CCD'
_diffrn_measurement_method '\w scans'
_diffrn_radiation_monochromator graphite
_diffrn_radiation_source 'fine-focus sealed tube'
_diffrn_radiation_type MoK\a
_diffrn_radiation_wavelength 0.71073
_diffrn_reflns_av_R_equivalents 0.0385
_diffrn_reflns_av_sigmaI/netI 0.0121
_diffrn_reflns_limit_h_max 20
_diffrn_reflns_limit_h_min -20
_diffrn_reflns_limit_k_max 20
_diffrn_reflns_limit_k_min -20
_diffrn_reflns_limit_l_max 17
_diffrn_reflns_limit_l_min -17
_diffrn_reflns_number 47934
_diffrn_reflns_theta_full 26.01
_diffrn_reflns_theta_max 26.01
_diffrn_reflns_theta_min 1.45
_diffrn_standards_number 0
_exptl_absorpt_coefficient_mu 0.384
_exptl_absorpt_correction_T_max 0.9744
_exptl_absorpt_correction_T_min 0.8267
_exptl_absorpt_correction_type multi-scan
_exptl_absorpt_process_details ' SADABS (Sheldrick, 2007)'
_exptl_crystal_colour red
_exptl_crystal_density_diffrn 0.483
_exptl_crystal_density_method 'not measured'
_exptl_crystal_description plate
_exptl_crystal_F_000 577
_exptl_crystal_size_max 0.516
_exptl_crystal_size_mid 0.476
_exptl_crystal_size_min 0.068
_platon_squeeze_details
;
Disordered, independent solvent molecules were eliminated from the refinement 
using SQUEEZE/PLATON [Spek, A.L. (2003), J. Appl. Cryst. 36, 7-13].

_refine_ls_R_factor_all           0.0996 
_refine_ls_R_factor_gt            0.0912 
_refine_ls_wR_factor_ref          0.2815 
_refine_ls_wR_factor_gt           0.2681 
;
_refine_diff_density_max .752
_refine_diff_density_min -.270
_refine_diff_density_rms .050
_refine_ls_extinction_method none
_refine_ls_goodness_of_fit_ref 1.065
_refine_ls_hydrogen_treatment constr
_refine_ls_matrix_type full
_refine_ls_number_parameters 84
_refine_ls_number_reflns 2265
_refine_ls_number_restraints 0
_refine_ls_restrained_S_all 1.065
_refine_ls_R_factor_all 0.0403
_refine_ls_R_factor_gt 0.0358
_refine_ls_shift/su_max 0.001
_refine_ls_shift/su_mean 0.000
_refine_ls_structure_factor_coef Fsqd
_refine_ls_weighting_details 'calc w=1/[\s^2^(Fo^2^)+(0.0684P)^2^] where P=(Fo^2^+2Fc^2^)/3'
_refine_ls_weighting_scheme calc
_refine_ls_wR_factor_gt 0.0893
_refine_ls_wR_factor_ref 0.0916
_reflns_number_gt 2048
_reflns_number_total 2265
_reflns_threshold_expression >2sigma(I)
_cod_data_source_file cg801267msup3.cif
_cod_data_source_block c8ch6sq
_cod_depositor_comments
;
The following automatic conversions were performed:

'_symmetry_cell_setting' value 'Tetragonal' changed to 'tetragonal'
according to /home/saulius/struct/CIF-dictionaries/cif_core.dic
dictionary named 'cif_core.dic' version 2.4.2 from 2011-04-26.

Automatic conversion script
Id: cif_fix_values 1891 2012-01-12 08:04:46Z andrius 
;
_cod_database_code 4509348

loop_
_symmetry_equiv_pos_as_xyz
'x, y, z'
'-x, -y, z'
'-y, x, z'
'y, -x, z'
'-x, y, -z'
'x, -y, -z'
'y, x, -z'
'-y, -x, -z'
'-x, -y, -z'
'x, y, -z'
'y, -x, -z'
'-y, x, -z'
'x, -y, z'
'-x, y, z'
'-y, -x, z'
'y, x, z'

loop_
_atom_site_label
_atom_site_type_symbol
_atom_site_fract_x
_atom_site_fract_y
_atom_site_fract_z
_atom_site_U_iso_or_equiv
_atom_site_adp_type
_atom_site_occupancy
_atom_site_symmetry_multiplicity
_atom_site_calc_flag
_atom_site_refinement_flags
V1 V 0.5000 0.5000 0.46440(10) 0.0615(4) Uani 0.50 8 d SP
Zn1 Zn 0.0000 0.0000 0.39567(2) 0.03748(13) Uani 1 8 d S
O1 O 0.08485(5) 0.08485(5) 0.42135(9) 0.0688(3) Uani 1 2 d S
N1 N 0.37887(11) 0.5000 0.5000 0.0727(7) Uani 1 4 d S
N2 N 0.0000 0.0000 0.25082(18) 0.0540(6) Uani 1 8 d S
C1 C 0.32924(10) 0.43391(10) 0.5000 0.0738(6) Uani 1 2 d S
C2 C 0.24729(10) 0.45966(11) 0.5000 0.0917(8) Uani 1 2 d S
H2 H 0.2024 0.4267 0.5000 0.110 Uiso 1 2 calc SR
C3 C 0.35398(9) 0.35398(9) 0.5000 0.0725(8) Uani 1 4 d S
C4 C 0.29082(9) 0.29082(9) 0.5000 0.0673(7) Uani 1 4 d S
C5 C 0.26089(9) 0.26089(9) 0.41692(18) 0.1041(9) Uani 1 2 d S
H5 H 0.2803 0.2803 0.3594 0.125 Uiso 1 2 calc SR
C6 C 0.20213(8) 0.20213(8) 0.41647(17) 0.0950(8) Uani 1 2 d S
H6 H 0.1827 0.1827 0.3589 0.114 Uiso 1 2 calc SR
C7 C 0.17244(8) 0.17244(8) 0.5000 0.0541(5) Uani 1 4 d S
C8 C 0.10895(8) 0.10895(8) 0.5000 0.0500(5) Uani 1 4 d S
C11 C 0.0000 0.0000 0.0526(2) 0.0665(9) Uani 1 8 d S
C9 C 0.0259(3) 0.0621(3) 0.2020(3) 0.071(3) Uani 0.25 1 d P
H9 H 0.0445 0.1065 0.2354 0.085 Uiso 0.25 1 calc PR
C10 C 0.0269(3) 0.0650(3) 0.1028(3) 0.075(3) Uani 0.25 1 d P
H10 H 0.0455 0.1103 0.0714 0.090 Uiso 0.25 1 calc PR
O2 O 0.5000 0.5000 0.3534(4) 0.0510(10) Uani 0.50 8 d SP

loop_
_atom_site_aniso_label
_atom_site_aniso_U_11
_atom_site_aniso_U_22
_atom_site_aniso_U_33
_atom_site_aniso_U_23
_atom_site_aniso_U_13
_atom_site_aniso_U_12
V1 0.0294(3) 0.0294(3) 0.1257(13) 0.000 0.000 0.000
Zn1 0.03596(15) 0.03596(15) 0.04053(19) 0.000 0.000 0.000
O1 0.0654(5) 0.0654(5) 0.0756(8) -0.0017(4) -0.0017(4) -0.0284(6)
N1 0.0324(9) 0.0331(9) 0.152(2) 0.000 0.000 0.000
N2 0.0588(10) 0.0588(10) 0.0446(14) 0.000 0.000 0.000
C1 0.0353(8) 0.0402(8) 0.1458(19) 0.000 0.000 -0.0040(7)
C2 0.0324(8) 0.0556(10) 0.187(3) 0.000 0.000 -0.0028(7)
C3 0.0391(7) 0.0391(7) 0.139(2) 0.000 0.000 -0.0066(9)
C4 0.0382(7) 0.0382(7) 0.126(2) 0.000 0.000 -0.0083(9)
C5 0.1051(14) 0.1051(14) 0.1022(16) 0.0105(8) 0.0105(8) -0.0638(17)
C6 0.0984(12) 0.0984(12) 0.0883(14) 0.0010(6) 0.0010(6) -0.0598(15)
C7 0.0407(7) 0.0407(7) 0.0808(15) 0.000 0.000 -0.0090(9)
C8 0.0380(6) 0.0380(6) 0.0740(14) 0.000 0.000 -0.0059(8)
C11 0.0783(15) 0.0783(15) 0.0428(18) 0.000 0.000 0.000
C9 0.106(8) 0.060(3) 0.0478(19) 0.0020(18) -0.007(2) -0.028(4)
C10 0.108(7) 0.067(3) 0.049(2) 0.0058(18) 0.0055(19) -0.026(3)
O2 0.0342(12) 0.0342(12) 0.085(3) 0.000 0.000 0.000

loop_
_atom_type_symbol
_atom_type_description
_atom_type_scat_dispersion_real
_atom_type_scat_dispersion_imag
_atom_type_scat_source
C C .0033 .0016 'International Tables Vol C Tables 4.2.6.8 and 6.1.1.4'
H H .0000 .0000 'International Tables Vol C Tables 4.2.6.8 and 6.1.1.4'
N N .0061 .0033 'International Tables Vol C Tables 4.2.6.8 and 6.1.1.4'
O O .0106 .0060 'International Tables Vol C Tables 4.2.6.8 and 6.1.1.4'
V V .3005 .5294 'International Tables Vol C Tables 4.2.6.8 and 6.1.1.4'
Zn Zn .2839 1.4301 'International Tables Vol C Tables 4.2.6.8 and 6.1.1.4'

loop_
_geom_angle_atom_site_label_1
_geom_angle_atom_site_label_2
_geom_angle_atom_site_label_3
_geom_angle
_geom_angle_site_symmetry_1
_geom_angle_site_symmetry_3
O2 V1 N1 103.90(4) . .
O2 V1 N1 103.90(4) . 9_666
N1 V1 N1 152.19(8) . 9_666
O2 V1 N1 103.90(4) . 11_566
N1 V1 N1 86.690(18) . 11_566
N1 V1 N1 86.690(18) 9_666 11_566
O2 V1 N1 103.90(4) . 3_655
N1 V1 N1 86.690(18) . 3_655
N1 V1 N1 86.690(18) 9_666 3_655
N1 V1 N1 152.19(8) 11_566 3_655
O1 Zn1 O1 159.57(8) . 2
O1 Zn1 O1 88.197(14) . 4
O1 Zn1 O1 88.198(14) 2 4
O1 Zn1 O1 88.197(14) . 3
O1 Zn1 O1 88.198(14) 2 3
O1 Zn1 O1 159.57(8) 4 3
O1 Zn1 N2 100.22(4) . .
O1 Zn1 N2 100.22(4) 2 .
O1 Zn1 N2 100.22(4) 4 .
O1 Zn1 N2 100.22(4) 3 .
O1 Zn1 Zn1 79.78(4) . 9_556
O1 Zn1 Zn1 79.78(4) 2 9_556
O1 Zn1 Zn1 79.78(4) 4 9_556
O1 Zn1 Zn1 79.78(4) 3 9_556
N2 Zn1 Zn1 180.0 . 9_556
C8 O1 Zn1 127.44(12) . .
C1 N1 C1 106.19(18) . 13_565
C1 N1 V1 125.66(8) . 9_666
C1 N1 V1 125.66(8) 13_565 9_666
C1 N1 V1 125.66(8) . .
C1 N1 V1 125.66(8) 13_565 .
C9 N2 C9 117.1(4) 3 4
C9 N2 C9 117.1(4) 16 15
C9 N2 C9 117.1(4) . 2
C9 N2 C9 117.1(4) 14 13
C9 N2 Zn1 121.5(2) 3 .
C9 N2 Zn1 121.5(2) 16 .
C9 N2 Zn1 121.5(2) . .
C9 N2 Zn1 121.5(2) 4 .
C9 N2 Zn1 121.5(2) 14 .
C9 N2 Zn1 121.5(2) 15 .
C9 N2 Zn1 121.5(2) 2 .
C9 N2 Zn1 121.5(2) 13 .
N1 C1 C3 125.89(16) . .
N1 C1 C2 109.46(15) . .
C3 C1 C2 124.64(16) . .
C2 C2 C1 107.44(10) 13_565 .
C2 C2 H2 126.3 13_565 .
C1 C2 H2 126.3 . .
C1 C3 C1 124.4(2) 7_556 .
C1 C3 C4 117.80(11) 7_556 .
C1 C3 C4 117.80(11) . .
C5 C4 C5 117.7(2) . 10_556
C5 C4 C3 121.17(12) . .
C5 C4 C3 121.17(12) 10_556 .
C4 C5 C6 121.4(2) . .
C4 C5 H5 119.3 . .
C6 C5 H5 119.3 . .
C7 C6 C5 120.6(2) . .
C7 C6 H6 119.7 . .
C5 C6 H6 119.7 . .
C6 C7 C6 118.4(2) . 10_556
C6 C7 C8 120.82(12) . .
C6 C7 C8 120.82(12) 10_556 .
O1 C8 O1 125.6(2) . 10_556
O1 C8 C7 117.23(10) . .
O1 C8 C7 117.22(10) 10_556 .
C10 C11 C10 117.9(4) 4 3
C10 C11 C10 117.9(4) 16 15
C10 C11 C10 117.9(4) . 2
C10 C11 C10 117.9(4) 14 13
C10 C11 C11 121.0(2) 16 9
C10 C11 C11 121.0(2) . 9
C10 C11 C11 121.0(2) 4 9
C10 C11 C11 121.0(2) 14 9
C10 C11 C11 121.0(2) 3 9
C10 C11 C11 121.0(2) 15 9
C10 C11 C11 121.0(2) 2 9
C10 C11 C11 121.0(2) 13 9
N2 C9 C10 123.6(4) . .
N2 C9 H9 118.2 . .
C10 C9 H9 118.2 . .
C11 C10 C9 118.9(4) . .
C11 C10 H10 120.5 . .
C9 C10 H10 120.5 . .

loop_
_geom_bond_atom_site_label_1
_geom_bond_atom_site_label_2
_geom_bond_distance
_geom_bond_site_symmetry_2
V1 O2 1.561(6) .
V1 N1 2.0827(18) .
V1 N1 2.0827(18) 9_666
V1 N1 2.0827(18) 11_566
V1 N1 2.0827(18) 3_655
Zn1 O1 2.0350(11) .
Zn1 O1 2.0351(11) 2
Zn1 O1 2.0351(11) 4
Zn1 O1 2.0351(11) 3
Zn1 N2 2.036(3) .
Zn1 Zn1 2.9332(6) 9_556
O1 C8 1.2434(15) .
N1 C1 1.3794(19) .
N1 C1 1.3794(19) 13_565
N1 V1 2.0827(18) 9_666
N2 C9 1.316(5) 3
N2 C9 1.316(5) 16
N2 C9 1.316(5) .
N2 C9 1.316(5) 4
N2 C9 1.316(5) 14
N2 C9 1.316(5) 15
N2 C9 1.316(5) 2
N2 C9 1.316(5) 13
C1 C3 1.3965(19) .
C1 C2 1.434(2) .
C2 C2 1.346(4) 13_565
C2 H2 0.9300 .
C3 C1 1.3965(19) 7_556
C3 C4 1.491(3) .
C4 C5 1.365(3) .
C4 C5 1.365(3) 10_556
C5 C6 1.387(3) .
C5 H5 0.9300 .
C6 C7 1.367(2) .
C6 H6 0.9300 .
C7 C6 1.367(2) 10_556
C7 C8 1.499(3) .
C8 O1 1.2434(15) 10_556
C11 C10 1.371(5) 16
C11 C10 1.371(5) .
C11 C10 1.371(5) 4
C11 C10 1.371(5) 14
C11 C10 1.371(5) 3
C11 C10 1.371(5) 15
C11 C10 1.371(5) 2
C11 C10 1.371(5) 13
C11 C11 1.478(7) 9
C9 C10 1.394(5) .
C9 H9 0.9300 .
C10 H10 0.9300 .

loop_
_platon_squeeze_void_nr
_platon_squeeze_void_average_x
_platon_squeeze_void_average_y
_platon_squeeze_void_average_z
_platon_squeeze_void_volume
_platon_squeeze_void_count_electrons
1 -0.007 0.326 -0.006 2881.6 687.3
